data_1569579
loop_
_publ_author_name
'Rahman, Md. Mahbubur'
'Gao, Pengcheng'
'Zhao, Qun'
'Lalancette, Roger'
'Szostak, Roman'
'Szostak, Michal'

_publ_section_title
;
 [Au(Np#)Cl]: highly reactive and broadly applicable Au(i)--NHC catalysts
 for alkyne \p-activation reactions
;
_journal_issue 17
_journal_name_full 'Catalysis Science &amp; Technology'
_journal_page_first 5131
_journal_page_last 5139
_journal_paper_doi 10.1039/D3CY00717K
_journal_volume 13
_journal_year 2023
_chemical_formula_moiety 'C101 H76 Au Cl N2, C H2 Cl2'
_chemical_formula_sum 'C102 H78 Au Cl3 N2'
_chemical_formula_weight 1634.98
_space_group_crystal_system triclinic
_space_group_IT_number 2
_space_group_name_Hall '-P 1'
_space_group_name_H-M_alt 'P -1'
_atom_sites_solution_hydrogens geom
_atom_sites_solution_primary direct
_atom_sites_solution_secondary difmap
_audit_creation_method SHELXL-2017/1
_audit_update_record
;
2023-05-03 deposited with the CCDC.	2023-07-26 downloaded from the CCDC.
;
_cell_angle_alpha 91.843(1)
_cell_angle_beta 101.967(1)
_cell_angle_gamma 101.976(1)
_cell_formula_units_Z 2
_cell_length_a 9.8807(2)
_cell_length_b 19.9006(4)
_cell_length_c 20.5724(4)
_cell_measurement_reflns_used 9943
_cell_measurement_temperature 100(2)
_cell_measurement_theta_max 66.62
_cell_measurement_theta_min 2.20
_cell_volume 3859.18(14)
_computing_cell_refinement 'APEX 2'
_computing_data_collection 'APEX 2 (Bruker, 2006)'
_computing_data_reduction 'SAINT (Bruker, 2005)'
_computing_molecular_graphics SHELXTL
_computing_publication_material SHELXTL
_computing_structure_refinement 'SHELXL-2016/6 (Sheldrick, 2016)'
_computing_structure_solution 'SHELXL-2016/6 (Sheldrick, 2016)'
_diffrn_ambient_temperature 100(2)
_diffrn_measured_fraction_theta_full 0.949
_diffrn_measured_fraction_theta_max 0.949
_diffrn_measurement_device_type 'Bruker SMART CCD Apex-II area-detector'
_diffrn_measurement_method '\f and \w'
_diffrn_radiation_monochromator graphite
_diffrn_radiation_source 'fine-focus sealed tube'
_diffrn_radiation_type CuK\a
_diffrn_radiation_wavelength 1.54178
_diffrn_reflns_av_R_equivalents 0.0266
_diffrn_reflns_av_unetI/netI 0.0235
_diffrn_reflns_Laue_measured_fraction_full 0.949
_diffrn_reflns_Laue_measured_fraction_max 0.949
_diffrn_reflns_limit_h_max 11
_diffrn_reflns_limit_h_min -11
_diffrn_reflns_limit_k_max 23
_diffrn_reflns_limit_k_min -23
_diffrn_reflns_limit_l_max 24
_diffrn_reflns_limit_l_min -24
_diffrn_reflns_number 43421
_diffrn_reflns_point_group_measured_fraction_full 0.949
_diffrn_reflns_point_group_measured_fraction_max 0.949
_diffrn_reflns_theta_full 66.657
_diffrn_reflns_theta_max 66.657
_diffrn_reflns_theta_min 2.202
_exptl_absorpt_coefficient_mu 4.933
_exptl_absorpt_correction_T_max 0.632
_exptl_absorpt_correction_T_min 0.334
_exptl_absorpt_correction_type numerical
_exptl_absorpt_process_details
;
 SADABS 2016/2: Krause, L., Herbst-Irmer, R., Sheldrick G.M. & Stalke D.,
 J. Appl. Cryst. 48 (2015) 3-10
;
_exptl_crystal_colour colourless
_exptl_crystal_density_diffrn 1.407
_exptl_crystal_description trapezoid
_exptl_crystal_F_000 1668
_exptl_crystal_size_max 0.328
_exptl_crystal_size_mid 0.265
_exptl_crystal_size_min 0.140
_refine_diff_density_max 1.566
_refine_diff_density_min -0.566
_refine_diff_density_rms 0.059
_refine_ls_extinction_coef 0.000037(13)
_refine_ls_extinction_expression Fc^*^=kFc[1+0.001xFc^2^\l^3^/sin(2\q)]^-1/4^
_refine_ls_extinction_method 'SHELXL-2017/1 (Sheldrick 2017)'
_refine_ls_goodness_of_fit_ref 1.060
_refine_ls_hydrogen_treatment constr
_refine_ls_matrix_type full
_refine_ls_number_parameters 974
_refine_ls_number_reflns 12981
_refine_ls_number_restraints 0
_refine_ls_restrained_S_all 1.060
_refine_ls_R_factor_all 0.0224
_refine_ls_R_factor_gt 0.0218
_refine_ls_shift/su_max 0.001
_refine_ls_shift/su_mean 0.000
_refine_ls_structure_factor_coef Fsqd
_refine_ls_weighting_details 'w=1/[\s^2^(Fo^2^)+(0.0196P)^2^+4.3892P] where P=(Fo^2^+2Fc^2^)/3'
_refine_ls_weighting_scheme calc
_refine_ls_wR_factor_gt 0.0527
_refine_ls_wR_factor_ref 0.0533
_reflns_Friedel_coverage 0.000
_reflns_number_gt 12738
_reflns_number_total 12981
_reflns_threshold_expression 'I > 2\s(I)'
_cod_data_source_file d3cy00717k2.cif
_cod_data_source_block 190123RAL_ZQ_NP_IPr_Au_100K_0m_b
_cod_depositor_comments 'Adding full bibliography for 1569579.cif.'
_cod_original_cell_volume 3859.18(13)
_cod_database_code 1569579
_shelx_shelxl_version_number 2017/1
_shelx_space_group_comment
;
The symmetry employed for this shelxl refinement is uniquely defined
by the following loop, which should always be used as a source of
symmetry information in preference to the above space-group names.
They are only intended as comments.
;
_shelx_estimated_absorpt_t_min 0.295
_shelx_estimated_absorpt_t_max 0.545

loop_
_space_group_symop_operation_xyz
'x, y, z'
'-x, -y, -z'

loop_
_atom_site_label
_atom_site_type_symbol
_atom_site_fract_x
_atom_site_fract_y
_atom_site_fract_z
_atom_site_U_iso_or_equiv
_atom_site_adp_type
_atom_site_occupancy
_atom_site_site_symmetry_order
_atom_site_calc_flag
_atom_site_refinement_flags_posn
_atom_site_refinement_flags_adp
_atom_site_refinement_flags_occupancy
_atom_site_disorder_assembly
_atom_site_disorder_group
Au1 Au 1.13384(2) 0.19624(2) 0.21955(2) 0.01304(4) Uani 1 1 d . . . . .
Cl1 Cl 1.35363(6) 0.17369(3) 0.22725(3) 0.02574(12) Uani 1 1 d . . . . .
N1 N 0.88279(18) 0.21355(8) 0.27219(9) 0.0111(3) Uani 1 1 d . . . . .
N2 N 0.82790(18) 0.20285(8) 0.16520(8) 0.0115(3) Uani 1 1 d . . . . .
C1 C 0.9384(2) 0.20760(10) 0.21774(10) 0.0121(4) Uani 1 1 d . . . . .
C2 C 0.7386(2) 0.21164(10) 0.25333(11) 0.0132(4) Uani 1 1 d . . . . .
H2 H 0.676291 0.214559 0.282283 0.016 Uiso 1 1 calc R U . . .
C3 C 0.7040(2) 0.20491(10) 0.18648(11) 0.0135(4) Uani 1 1 d . . . . .
H3 H 0.612674 0.202107 0.159024 0.016 Uiso 1 1 calc R U . . .
C4 C 0.9668(2) 0.22458(10) 0.33947(10) 0.0114(4) Uani 1 1 d . . . . .
C5 C 1.0044(2) 0.29260(10) 0.37034(10) 0.0119(4) Uani 1 1 d . . . . .
C6 C 0.9653(2) 0.34950(11) 0.33729(11) 0.0137(4) Uani 1 1 d . . . . .
H6 H 0.911038 0.341966 0.292791 0.016 Uiso 1 1 calc R U . . .
C7 C 1.0037(2) 0.41505(11) 0.36777(11) 0.0170(4) Uani 1 1 d . . . . .
C8 C 1.0847(2) 0.42555(11) 0.43380(11) 0.0194(5) Uani 1 1 d . . . . .
H8 H 1.112128 0.470745 0.455361 0.023 Uiso 1 1 calc R U . . .
C9 C 1.1245(2) 0.37239(11) 0.46738(11) 0.0164(4) Uani 1 1 d . . . . .
H9 H 1.178007 0.381199 0.511994 0.020 Uiso 1 1 calc R U . . .
C10 C 1.0875(2) 0.30423(10) 0.43701(10) 0.0128(4) Uani 1 1 d . . . . .
C11 C 0.9540(2) 0.47414(11) 0.33108(11) 0.0193(5) Uani 1 1 d . . . . .
H11 H 0.931993 0.459358 0.282423 0.023 Uiso 1 1 calc R U . . .
C12 C 0.8171(3) 0.48685(11) 0.34690(12) 0.0217(5) Uani 1 1 d . . . . .
C13 C 0.7270(3) 0.51580(12) 0.29937(14) 0.0280(6) Uani 1 1 d . . . . .
H13 H 0.752082 0.526484 0.258146 0.034 Uiso 1 1 calc R U . . .
C14 C 0.6028(3) 0.52896(13) 0.31167(16) 0.0366(7) Uani 1 1 d . . . . .
H14 H 0.543392 0.548640 0.278828 0.044 Uiso 1 1 calc R U . . .
C15 C 0.5634(3) 0.51395(13) 0.37101(16) 0.0354(7) Uani 1 1 d . . . . .
H15 H 0.477897 0.523476 0.379220 0.042 Uiso 1 1 calc R U . . .
C16 C 0.6502(3) 0.48480(14) 0.41853(15) 0.0331(6) Uani 1 1 d . . . . .
H16 H 0.623811 0.473902 0.459438 0.040 Uiso 1 1 calc R U . . .
C17 C 0.7762(3) 0.47146(12) 0.40631(13) 0.0249(5) Uani 1 1 d . . . . .
H17 H 0.835000 0.451509 0.439184 0.030 Uiso 1 1 calc R U . . .
C18 C 1.0722(2) 0.53967(11) 0.34200(12) 0.0195(5) Uani 1 1 d . . . . .
C19 C 1.1557(3) 0.55336(12) 0.29531(13) 0.0258(5) Uani 1 1 d . . . . .
H19 H 1.135101 0.523517 0.255886 0.031 Uiso 1 1 calc R U . . .
C20 C 1.2687(3) 0.60989(13) 0.30534(14) 0.0313(6) Uani 1 1 d . . . . .
H20 H 1.323132 0.619245 0.272361 0.038 Uiso 1 1 calc R U . . .
C21 C 1.3021(3) 0.65277(13) 0.36348(15) 0.0322(6) Uani 1 1 d . . . . .
H21 H 1.381446 0.690617 0.371250 0.039 Uiso 1 1 calc R U . . .
C22 C 1.2192(3) 0.64002(12) 0.41002(13) 0.0288(6) Uani 1 1 d . . . . .
H22 H 1.241820 0.669394 0.449861 0.035 Uiso 1 1 calc R U . . .
C23 C 1.1027(3) 0.58447(11) 0.39917(12) 0.0232(5) Uani 1 1 d . . . . .
H23 H 1.044171 0.577199 0.430705 0.028 Uiso 1 1 calc R U . . .
C25 C 1.1345(2) 0.24812(11) 0.46901(10) 0.0129(4) Uani 1 1 d . . . . .
C26 C 1.2305(2) 0.26012(11) 0.53865(11) 0.0154(4) Uani 1 1 d . . . . .
H26 H 1.296503 0.305977 0.540490 0.019 Uiso 1 1 calc R U . . .
C27 C 1.1497(2) 0.26477(11) 0.59364(11) 0.0175(5) Uani 1 1 d . . . . .
C28 C 1.0087(3) 0.23199(12) 0.58725(12) 0.0215(5) Uani 1 1 d . . . . .
H28 H 0.957651 0.207199 0.546263 0.026 Uiso 1 1 calc R U . . .
C29 C 0.9407(3) 0.23483(14) 0.64000(13) 0.0293(6) Uani 1 1 d . . . . .
H29 H 0.844716 0.211229 0.635234 0.035 Uiso 1 1 calc R U . . .
C30 C 1.0135(3) 0.27211(13) 0.69918(13) 0.0337(6) Uani 1 1 d . . . . .
H30 H 0.967021 0.275103 0.734884 0.040 Uiso 1 1 calc R U . . .
C31 C 1.1535(4) 0.30495(13) 0.70641(13) 0.0359(7) Uani 1 1 d . . . . .
H31 H 1.203911 0.330077 0.747331 0.043 Uiso 1 1 calc R U . . .
C32 C 1.2212(3) 0.30141(12) 0.65395(12) 0.0281(6) Uani 1 1 d . . . . .
H32 H 1.317758 0.324351 0.659360 0.034 Uiso 1 1 calc R U . . .
C33 C 1.3229(2) 0.20677(11) 0.54947(11) 0.0167(5) Uani 1 1 d . . . . .
C34 C 1.2970(2) 0.15212(11) 0.58860(12) 0.0197(5) Uani 1 1 d . . . . .
H34 H 1.223280 0.148466 0.612351 0.024 Uiso 1 1 calc R U . . .
C35 C 1.3791(3) 0.10244(12) 0.59317(14) 0.0267(6) Uani 1 1 d . . . . .
H35 H 1.360609 0.064846 0.619728 0.032 Uiso 1 1 calc R U . . .
C36 C 1.4861(3) 0.10788(14) 0.55938(16) 0.0371(7) Uani 1 1 d . . . . .
H36 H 1.540817 0.073635 0.562047 0.044 Uiso 1 1 calc R U . . .
C37 C 1.5152(3) 0.16341(14) 0.52114(15) 0.0344(6) Uani 1 1 d . . . . .
H37 H 1.590966 0.167730 0.498607 0.041 Uiso 1 1 calc R U . . .
C38 C 1.4332(2) 0.21205(13) 0.51621(13) 0.0253(5) Uani 1 1 d . . . . .
H38 H 1.452333 0.249653 0.489737 0.030 Uiso 1 1 calc R U . . .
C39 C 1.0940(2) 0.18375(10) 0.43598(11) 0.0131(4) Uani 1 1 d . . . . .
H39 H 1.124915 0.146612 0.457992 0.016 Uiso 1 1 calc R U . . .
C40 C 1.0087(2) 0.17002(10) 0.37094(10) 0.0118(4) Uani 1 1 d . . . . .
C41 C 0.9620(2) 0.09726(10) 0.33660(10) 0.0128(4) Uani 1 1 d . . . . .
H41 H 0.988093 0.100461 0.292188 0.015 Uiso 1 1 calc R U . . .
C42 C 1.0418(2) 0.04694(10) 0.37314(11) 0.0144(4) Uani 1 1 d . . . . .
C43 C 1.1845(3) 0.05309(12) 0.37313(14) 0.0265(6) Uani 1 1 d . . . . .
H43 H 1.230477 0.087619 0.349318 0.032 Uiso 1 1 calc R U . . .
C44 C 1.2600(3) 0.00924(14) 0.40757(16) 0.0369(7) Uani 1 1 d . . . . .
H44 H 1.357894 0.014431 0.407960 0.044 Uiso 1 1 calc R U . . .
C45 C 1.1940(3) -0.04224(13) 0.44156(14) 0.0283(6) Uani 1 1 d . . . . .
H45 H 1.245936 -0.072688 0.464661 0.034 Uiso 1 1 calc R U . . .
C46 C 1.0534(3) -0.04874(12) 0.44149(12) 0.0228(5) Uani 1 1 d . . . . .
H46 H 1.007388 -0.083918 0.464629 0.027 Uiso 1 1 calc R U . . .
C47 C 0.9776(2) -0.00413(11) 0.40772(12) 0.0186(5) Uani 1 1 d . . . . .
H47 H 0.880225 -0.008822 0.408433 0.022 Uiso 1 1 calc R U . . .
C48 C 0.8016(2) 0.07287(10) 0.32245(11) 0.0151(4) Uani 1 1 d . . . . .
C49 C 0.7337(3) 0.02751(11) 0.26709(12) 0.0209(5) Uani 1 1 d . . . . .
H49 H 0.788160 0.010749 0.239829 0.025 Uiso 1 1 calc R U . . .
C50 C 0.5866(3) 0.00640(13) 0.25121(13) 0.0300(6) Uani 1 1 d . . . . .
H50 H 0.541304 -0.024951 0.213429 0.036 Uiso 1 1 calc R U . . .
C51 C 0.5061(3) 0.03082(13) 0.29012(14) 0.0300(6) Uani 1 1 d . . . . .
H51 H 0.405590 0.017105 0.278708 0.036 Uiso 1 1 calc R U . . .
C52 C 0.5728(3) 0.07531(12) 0.34574(14) 0.0261(5) Uani 1 1 d . . . . .
H52 H 0.517916 0.092215 0.372655 0.031 Uiso 1 1 calc R U . . .
C53 C 0.7192(2) 0.09542(11) 0.36249(12) 0.0188(5) Uani 1 1 d . . . . .
H53 H 0.764140 0.124865 0.401643 0.023 Uiso 1 1 calc R U . . .
C54 C 0.8449(2) 0.20814(11) 0.09758(10) 0.0120(4) Uani 1 1 d . . . . .
C55 C 0.8893(2) 0.27230(10) 0.07662(10) 0.0124(4) Uani 1 1 d . . . . .
C56 C 0.9025(2) 0.33765(10) 0.12067(11) 0.0133(4) Uani 1 1 d . . . . .
H56 H 0.900667 0.322274 0.166343 0.016 Uiso 1 1 calc R U . . .
C57 C 0.7714(2) 0.36822(10) 0.10008(11) 0.0146(4) Uani 1 1 d . . . . .
C58 C 0.7207(2) 0.38320(11) 0.03476(11) 0.0174(5) Uani 1 1 d . . . . .
H58 H 0.769422 0.374892 0.001094 0.021 Uiso 1 1 calc R U . . .
C59 C 0.6002(2) 0.41005(11) 0.01845(12) 0.0199(5) Uani 1 1 d . . . . .
H59 H 0.568455 0.421037 -0.025930 0.024 Uiso 1 1 calc R U . . .
C60 C 0.5261(2) 0.42088(11) 0.06663(13) 0.0236(5) Uani 1 1 d . . . . .
H60 H 0.442315 0.438205 0.055235 0.028 Uiso 1 1 calc R U . . .
C61 C 0.5749(2) 0.40631(12) 0.13135(13) 0.0231(5) Uani 1 1 d . . . . .
H61 H 0.524910 0.413956 0.164676 0.028 Uiso 1 1 calc R U . . .
C62 C 0.6968(2) 0.38053(11) 0.14792(12) 0.0184(5) Uani 1 1 d . . . . .
H62 H 0.729795 0.371140 0.192728 0.022 Uiso 1 1 calc R U . . .
C63 C 1.0421(2) 0.39047(11) 0.12798(11) 0.0147(4) Uani 1 1 d . . . . .
C64 C 1.1520(2) 0.38805(11) 0.18193(12) 0.0187(5) Uani 1 1 d . . . . .
H64 H 1.140263 0.352075 0.210882 0.022 Uiso 1 1 calc R U . . .
C65 C 1.2783(2) 0.43727(12) 0.19418(12) 0.0229(5) Uani 1 1 d . . . . .
H65 H 1.351673 0.435099 0.231564 0.027 Uiso 1 1 calc R U . . .
C66 C 1.2974(2) 0.48950(12) 0.15195(13) 0.0244(5) Uani 1 1 d . . . . .
H66 H 1.383692 0.523312 0.160102 0.029 Uiso 1 1 calc R U . . .
C67 C 1.1899(3) 0.49193(13) 0.09788(14) 0.0276(6) Uani 1 1 d . . . . .
H67 H 1.202796 0.527377 0.068450 0.033 Uiso 1 1 calc R U . . .
C68 C 1.0631(2) 0.44316(12) 0.08603(13) 0.0237(5) Uani 1 1 d . . . . .
H68 H 0.989831 0.445822 0.048794 0.028 Uiso 1 1 calc R U . . .
C69 C 0.9130(2) 0.27590(11) 0.01094(11) 0.0140(4) Uani 1 1 d . . . . .
H69 H 0.953063 0.319383 -0.002625 0.017 Uiso 1 1 calc R U . . .
C70 C 0.8984(2) 0.22594(11) -0.10520(11) 0.0146(4) Uani 1 1 d . . . . .
H70 H 0.932008 0.184468 -0.118277 0.018 Uiso 1 1 calc R U . . .
C71 C 1.0124(2) 0.28872(11) -0.11114(10) 0.0163(4) Uani 1 1 d . . . . .
C72 C 0.9828(3) 0.35112(12) -0.13080(12) 0.0227(5) Uani 1 1 d . . . . .
H72 H 0.887148 0.355499 -0.143376 0.027 Uiso 1 1 calc R U . . .
C73 C 1.0925(3) 0.40742(12) -0.13224(13) 0.0297(6) Uani 1 1 d . . . . .
H73 H 1.071126 0.449918 -0.145812 0.036 Uiso 1 1 calc R U . . .
C74 C 1.2321(3) 0.40171(13) -0.11399(13) 0.0304(6) Uani 1 1 d . . . . .
H74 H 1.306835 0.440283 -0.114486 0.037 Uiso 1 1 calc R U . . .
C75 C 1.2624(3) 0.33946(13) -0.09502(12) 0.0269(5) Uani 1 1 d . . . . .
H75 H 1.358143 0.335204 -0.082676 0.032 Uiso 1 1 calc R U . . .
C76 C 1.1535(2) 0.28328(12) -0.09393(11) 0.0202(5) Uani 1 1 d . . . . .
H76 H 1.175334 0.240592 -0.081327 0.024 Uiso 1 1 calc R U . . .
C77 C 0.7559(2) 0.22353(11) -0.15271(11) 0.0178(5) Uani 1 1 d . . . . .
C78 C 0.6510(3) 0.25220(13) -0.13484(13) 0.0264(5) Uani 1 1 d . . . . .
H78 H 0.665070 0.272656 -0.090914 0.032 Uiso 1 1 calc R U . . .
C79 C 0.5250(3) 0.25125(15) -0.18085(14) 0.0338(6) Uani 1 1 d . . . . .
H79 H 0.453895 0.271153 -0.168176 0.041 Uiso 1 1 calc R U . . .
C80 C 0.5033(3) 0.22149(16) -0.24467(14) 0.0370(7) Uani 1 1 d . . . . .
H80 H 0.417876 0.221187 -0.276112 0.044 Uiso 1 1 calc R U . . .
C81 C 0.6064(3) 0.19216(16) -0.26263(13) 0.0369(7) Uani 1 1 d . . . . .
H81 H 0.591376 0.171115 -0.306394 0.044 Uiso 1 1 calc R U . . .
C82 C 0.7318(3) 0.19330(14) -0.21704(12) 0.0264(5) Uani 1 1 d . . . . .
H82 H 0.802280 0.173119 -0.229972 0.032 Uiso 1 1 calc R U . . .
C83 C 0.8807(2) 0.21930(11) -0.03364(11) 0.0136(4) Uani 1 1 d . . . . .
C84 C 0.8275(2) 0.15261(11) -0.01261(11) 0.0137(4) Uani 1 1 d . . . . .
C85 C 0.7904(2) 0.09115(11) -0.05514(11) 0.0174(5) Uani 1 1 d . . . . .
H85 H 0.791025 0.093855 -0.101096 0.021 Uiso 1 1 calc R U . . .
C86 C 0.7535(2) 0.02788(11) -0.03144(11) 0.0189(5) Uani 1 1 d . . . . .
H86 H 0.729901 -0.012388 -0.061167 0.023 Uiso 1 1 calc R U . . .
C87 C 0.7501(2) 0.02148(11) 0.03672(11) 0.0169(4) Uani 1 1 d . . . . .
C88 C 0.7762(2) 0.08072(11) 0.07753(11) 0.0151(4) Uani 1 1 d . . . . .
H88 H 0.767881 0.077258 0.122554 0.018 Uiso 1 1 calc R U . . .
C89 C 0.8150(2) 0.14682(10) 0.05473(11) 0.0128(4) Uani 1 1 d . . . . .
C91 C 0.7184(3) -0.04836(11) 0.06598(12) 0.0196(5) Uani 1 1 d . . . . .
H91 H 0.627194 -0.051609 0.080759 0.024 Uiso 1 1 calc R U . . .
C92 C 0.8304(3) -0.05517(12) 0.12795(12) 0.0253(5) Uani 1 1 d . . . . .
C93 C 0.7929(4) -0.10703(13) 0.16922(13) 0.0409(8) Uani 1 1 d . . . . .
H93 H 0.700430 -0.135835 0.158415 0.049 Uiso 1 1 calc R U . . .
C94 C 0.8878(5) -0.11701(15) 0.22528(15) 0.0555(11) Uani 1 1 d . . . . .
H94 H 0.860728 -0.153000 0.252357 0.067 Uiso 1 1 calc R U . . .
C95 C 1.0212(5) -0.07537(17) 0.24242(15) 0.0535(10) Uani 1 1 d . . . . .
H95 H 1.085282 -0.081527 0.281974 0.064 Uiso 1 1 calc R U . . .
C96 C 1.0621(4) -0.02422(16) 0.20164(14) 0.0415(8) Uani 1 1 d . . . . .
H96 H 1.154944 0.004201 0.212783 0.050 Uiso 1 1 calc R U . . .
C97 C 0.9664(3) -0.01460(13) 0.14411(12) 0.0281(6) Uani 1 1 d . . . . .
H97 H 0.994992 0.020003 0.115948 0.034 Uiso 1 1 calc R U . . .
C98 C 0.6977(2) -0.11089(11) 0.01779(11) 0.0175(5) Uani 1 1 d . . . . .
C99 C 0.8084(2) -0.12339(11) -0.01009(11) 0.0183(5) Uani 1 1 d . . . . .
H99 H 0.896350 -0.090783 -0.000863 0.022 Uiso 1 1 calc R U . . .
C100 C 0.7921(3) -0.18229(12) -0.05080(12) 0.0235(5) Uani 1 1 d . . . . .
H100 H 0.867936 -0.189443 -0.070085 0.028 Uiso 1 1 calc R U . . .
C101 C 0.6657(3) -0.23088(12) -0.06355(12) 0.0283(6) Uani 1 1 d . . . . .
H101 H 0.654587 -0.271527 -0.091437 0.034 Uiso 1 1 calc R U . . .
C102 C 0.5558(3) -0.22013(12) -0.03562(13) 0.0307(6) Uani 1 1 d . . . . .
H102 H 0.469610 -0.253931 -0.043572 0.037 Uiso 1 1 calc R U . . .
C103 C 0.5706(3) -0.15997(12) 0.00417(13) 0.0250(5) Uani 1 1 d . . . . .
H103 H 0.493407 -0.152387 0.022142 0.030 Uiso 1 1 calc R U . . .
Cl3 Cl 0.35728(7) 0.33199(4) 0.35964(4) 0.04206(17) Uani 1 1 d . . . . .
Cl4 Cl 0.62884(7) 0.28971(3) 0.39207(3) 0.03425(14) Uani 1 1 d . . . . .
C206 C 0.5111(3) 0.32435(14) 0.33180(14) 0.0316(6) Uani 1 1 d . . . . .
H20C H 0.560366 0.370319 0.322135 0.038 Uiso 1 1 calc R U . . .
H20D H 0.483630 0.294106 0.289915 0.038 Uiso 1 1 calc R U . . .

loop_
_atom_site_aniso_label
_atom_site_aniso_U_11
_atom_site_aniso_U_22
_atom_site_aniso_U_33
_atom_site_aniso_U_23
_atom_site_aniso_U_13
_atom_site_aniso_U_12
Au1 0.01140(5) 0.01791(5) 0.01150(5) 0.00320(3) 0.00322(3) 0.00599(3)
Cl1 0.0146(3) 0.0397(3) 0.0265(3) 0.0035(3) 0.0046(2) 0.0136(2)
N1 0.0134(8) 0.0108(8) 0.0095(9) 0.0017(7) 0.0025(7) 0.0033(7)
N2 0.0134(8) 0.0135(8) 0.0091(9) 0.0020(7) 0.0035(7) 0.0051(7)
C1 0.0154(10) 0.0093(9) 0.0115(11) 0.0024(8) 0.0031(8) 0.0021(8)
C2 0.0126(10) 0.0147(10) 0.0146(11) 0.0040(8) 0.0051(8) 0.0058(8)
C3 0.0099(10) 0.0153(10) 0.0160(11) 0.0038(8) 0.0022(8) 0.0046(8)
C4 0.0111(10) 0.0155(10) 0.0089(10) 0.0020(8) 0.0043(8) 0.0037(8)
C5 0.0107(10) 0.0147(10) 0.0127(11) 0.0017(8) 0.0060(8) 0.0045(8)
C6 0.0151(10) 0.0173(10) 0.0097(10) 0.0028(8) 0.0020(8) 0.0065(8)
C7 0.0214(11) 0.0149(10) 0.0158(11) 0.0028(9) 0.0027(9) 0.0079(9)
C8 0.0257(12) 0.0140(10) 0.0175(12) -0.0013(9) 0.0002(9) 0.0070(9)
C9 0.0193(11) 0.0173(10) 0.0121(11) -0.0001(9) 0.0006(9) 0.0062(9)
C10 0.0140(10) 0.0142(10) 0.0116(11) 0.0018(8) 0.0045(8) 0.0046(8)
C11 0.0277(12) 0.0142(10) 0.0145(12) 0.0013(9) -0.0022(9) 0.0078(9)
C12 0.0244(12) 0.0113(10) 0.0251(13) -0.0039(9) -0.0041(10) 0.0044(9)
C13 0.0295(13) 0.0175(11) 0.0315(15) 0.0018(10) -0.0066(11) 0.0059(10)
C14 0.0281(14) 0.0217(12) 0.0515(19) 0.0002(12) -0.0145(13) 0.0101(11)
C15 0.0222(13) 0.0266(13) 0.0528(19) -0.0112(13) -0.0045(12) 0.0098(11)
C16 0.0293(14) 0.0300(13) 0.0366(16) -0.0098(12) 0.0024(12) 0.0057(11)
C17 0.0236(12) 0.0242(12) 0.0246(13) -0.0051(10) -0.0027(10) 0.0091(10)
C18 0.0246(12) 0.0135(10) 0.0203(12) 0.0048(9) -0.0016(9) 0.0099(9)
C19 0.0323(14) 0.0240(12) 0.0242(13) 0.0026(10) 0.0043(11) 0.0146(10)
C20 0.0289(14) 0.0318(14) 0.0376(16) 0.0090(12) 0.0098(12) 0.0132(11)
C21 0.0252(13) 0.0232(12) 0.0452(17) 0.0077(12) 0.0008(12) 0.0050(10)
C22 0.0370(15) 0.0173(11) 0.0274(14) 0.0003(10) -0.0034(11) 0.0060(10)
C23 0.0323(13) 0.0162(11) 0.0213(13) 0.0041(9) 0.0030(10) 0.0082(10)
C25 0.0119(10) 0.0169(10) 0.0111(11) 0.0031(8) 0.0034(8) 0.0046(8)
C26 0.0180(11) 0.0138(10) 0.0134(11) 0.0030(8) 0.0008(9) 0.0034(8)
C27 0.0290(12) 0.0137(10) 0.0118(11) 0.0045(8) 0.0014(9) 0.0114(9)
C28 0.0290(13) 0.0250(12) 0.0136(12) 0.0019(9) 0.0038(10) 0.0136(10)
C29 0.0378(15) 0.0344(14) 0.0242(14) 0.0095(11) 0.0144(11) 0.0185(12)
C30 0.063(2) 0.0298(13) 0.0206(14) 0.0092(11) 0.0217(13) 0.0244(13)
C31 0.071(2) 0.0236(13) 0.0129(13) -0.0008(10) 0.0072(13) 0.0132(13)
C32 0.0414(15) 0.0209(12) 0.0186(13) 0.0004(10) 0.0013(11) 0.0048(11)
C33 0.0146(10) 0.0171(10) 0.0149(11) -0.0007(9) -0.0049(9) 0.0041(8)
C34 0.0178(11) 0.0197(11) 0.0185(12) 0.0024(9) -0.0032(9) 0.0045(9)
C35 0.0228(12) 0.0208(11) 0.0345(15) 0.0102(11) -0.0026(11) 0.0078(10)
C36 0.0232(13) 0.0324(14) 0.060(2) 0.0120(14) 0.0069(13) 0.0180(11)
C37 0.0232(13) 0.0384(15) 0.0477(18) 0.0120(13) 0.0126(12) 0.0139(11)
C38 0.0202(12) 0.0272(12) 0.0302(14) 0.0087(11) 0.0058(10) 0.0083(10)
C39 0.0151(10) 0.0136(10) 0.0127(11) 0.0048(8) 0.0049(8) 0.0055(8)
C40 0.0112(10) 0.0128(10) 0.0135(11) 0.0021(8) 0.0059(8) 0.0039(8)
C41 0.0159(10) 0.0125(10) 0.0114(11) 0.0015(8) 0.0046(8) 0.0049(8)
C42 0.0175(11) 0.0122(9) 0.0144(11) -0.0004(8) 0.0038(9) 0.0053(8)
C43 0.0225(12) 0.0233(12) 0.0418(16) 0.0160(11) 0.0176(11) 0.0106(10)
C44 0.0228(13) 0.0390(15) 0.061(2) 0.0286(14) 0.0215(13) 0.0192(12)
C45 0.0274(13) 0.0262(12) 0.0392(16) 0.0183(11) 0.0123(12) 0.0162(10)
C46 0.0259(12) 0.0200(11) 0.0256(13) 0.0116(10) 0.0088(10) 0.0071(9)
C47 0.0168(11) 0.0199(11) 0.0208(12) 0.0058(9) 0.0060(9) 0.0054(9)
C48 0.0182(11) 0.0117(9) 0.0157(11) 0.0046(8) 0.0018(9) 0.0056(8)
C49 0.0243(12) 0.0199(11) 0.0179(12) 0.0018(9) 0.0028(10) 0.0049(9)
C50 0.0262(13) 0.0288(13) 0.0262(14) 0.0019(11) -0.0073(11) -0.0010(10)
C51 0.0156(12) 0.0308(13) 0.0395(16) 0.0124(12) -0.0016(11) 0.0024(10)
C52 0.0210(12) 0.0234(12) 0.0393(16) 0.0112(11) 0.0146(11) 0.0080(10)
C53 0.0219(12) 0.0155(10) 0.0198(12) 0.0053(9) 0.0061(9) 0.0041(9)
C54 0.0108(10) 0.0171(10) 0.0099(10) 0.0025(8) 0.0029(8) 0.0059(8)
C55 0.0106(10) 0.0164(10) 0.0107(10) 0.0019(8) 0.0006(8) 0.0059(8)
C56 0.0156(10) 0.0141(10) 0.0114(11) 0.0028(8) 0.0041(8) 0.0044(8)
C57 0.0150(10) 0.0111(9) 0.0165(11) 0.0011(8) 0.0018(9) 0.0015(8)
C58 0.0191(11) 0.0143(10) 0.0186(12) 0.0028(9) 0.0041(9) 0.0028(8)
C59 0.0180(11) 0.0162(10) 0.0224(13) 0.0037(9) -0.0001(9) 0.0014(9)
C60 0.0166(11) 0.0173(11) 0.0365(15) 0.0021(10) 0.0028(10) 0.0059(9)
C61 0.0195(12) 0.0246(12) 0.0278(14) -0.0001(10) 0.0093(10) 0.0069(9)
C62 0.0203(11) 0.0188(11) 0.0167(12) 0.0007(9) 0.0054(9) 0.0045(9)
C63 0.0158(11) 0.0151(10) 0.0148(11) -0.0017(8) 0.0047(8) 0.0059(8)
C64 0.0190(11) 0.0194(11) 0.0186(12) 0.0030(9) 0.0046(9) 0.0056(9)
C65 0.0158(11) 0.0282(12) 0.0235(13) -0.0007(10) 0.0026(9) 0.0044(9)
C66 0.0159(11) 0.0233(12) 0.0338(14) -0.0001(10) 0.0093(10) 0.0003(9)
C67 0.0230(12) 0.0263(12) 0.0353(15) 0.0141(11) 0.0097(11) 0.0043(10)
C68 0.0191(12) 0.0268(12) 0.0250(13) 0.0126(10) 0.0030(10) 0.0044(10)
C69 0.0151(10) 0.0151(10) 0.0131(11) 0.0054(8) 0.0041(8) 0.0048(8)
C70 0.0179(11) 0.0161(10) 0.0117(11) 0.0029(8) 0.0049(9) 0.0058(8)
C71 0.0230(11) 0.0190(10) 0.0075(10) 0.0004(8) 0.0058(9) 0.0034(9)
C72 0.0283(13) 0.0223(11) 0.0195(12) 0.0028(10) 0.0073(10) 0.0075(10)
C73 0.0445(16) 0.0186(12) 0.0262(14) 0.0041(10) 0.0111(12) 0.0031(11)
C74 0.0348(15) 0.0274(13) 0.0217(13) -0.0027(11) 0.0074(11) -0.0104(11)
C75 0.0214(12) 0.0346(14) 0.0207(13) -0.0005(11) 0.0037(10) -0.0018(10)
C76 0.0219(12) 0.0248(11) 0.0138(11) 0.0020(9) 0.0043(9) 0.0043(9)
C77 0.0193(11) 0.0199(11) 0.0139(11) 0.0057(9) 0.0046(9) 0.0020(9)
C78 0.0238(13) 0.0362(14) 0.0201(13) 0.0014(11) 0.0031(10) 0.0104(11)
C79 0.0212(13) 0.0491(16) 0.0337(16) 0.0087(13) 0.0042(11) 0.0142(12)
C80 0.0227(13) 0.0563(18) 0.0266(15) 0.0131(13) -0.0041(11) 0.0046(12)
C81 0.0316(15) 0.0568(18) 0.0157(13) 0.0002(13) -0.0011(11) 0.0016(13)
C82 0.0228(12) 0.0384(14) 0.0166(12) 0.0004(11) 0.0044(10) 0.0037(11)
C83 0.0125(10) 0.0173(10) 0.0129(11) 0.0031(9) 0.0035(8) 0.0067(8)
C84 0.0143(10) 0.0162(10) 0.0116(11) 0.0026(8) 0.0013(8) 0.0068(8)
C85 0.0221(11) 0.0189(11) 0.0124(11) 0.0023(9) 0.0045(9) 0.0065(9)
C86 0.0239(12) 0.0168(10) 0.0164(12) -0.0002(9) 0.0045(9) 0.0058(9)
C87 0.0171(11) 0.0165(10) 0.0185(12) 0.0050(9) 0.0056(9) 0.0047(8)
C88 0.0157(10) 0.0183(10) 0.0132(11) 0.0041(9) 0.0045(8) 0.0061(8)
C89 0.0107(10) 0.0156(10) 0.0133(11) 0.0025(8) 0.0023(8) 0.0052(8)
C91 0.0248(12) 0.0169(11) 0.0212(12) 0.0060(9) 0.0110(10) 0.0070(9)
C92 0.0492(16) 0.0191(11) 0.0132(12) 0.0002(9) 0.0087(11) 0.0185(11)
C93 0.090(2) 0.0166(12) 0.0180(14) 0.0028(10) 0.0135(15) 0.0151(14)
C94 0.130(4) 0.0254(14) 0.0188(16) 0.0055(12) 0.0141(18) 0.0362(19)
C95 0.108(3) 0.0466(19) 0.0168(15) -0.0015(14) -0.0019(16) 0.058(2)
C96 0.0557(19) 0.0508(18) 0.0245(15) -0.0074(13) -0.0018(13) 0.0382(15)
C97 0.0410(15) 0.0337(13) 0.0173(13) 0.0045(11) 0.0067(11) 0.0246(12)
C98 0.0201(11) 0.0147(10) 0.0173(12) 0.0066(9) 0.0025(9) 0.0035(9)
C99 0.0195(11) 0.0152(10) 0.0182(12) 0.0020(9) 0.0003(9) 0.0027(9)
C100 0.0326(13) 0.0230(12) 0.0147(12) 0.0027(10) -0.0008(10) 0.0113(10)
C101 0.0439(16) 0.0176(11) 0.0161(13) 0.0000(10) -0.0054(11) 0.0026(11)
C102 0.0319(14) 0.0200(12) 0.0257(14) 0.0081(11) -0.0111(11) -0.0103(10)
C103 0.0186(12) 0.0280(12) 0.0258(14) 0.0120(11) 0.0010(10) 0.0016(10)
Cl3 0.0278(3) 0.0477(4) 0.0552(5) 0.0036(3) 0.0196(3) 0.0081(3)
Cl4 0.0336(3) 0.0409(3) 0.0326(3) 0.0011(3) 0.0152(3) 0.0102(3)
C206 0.0274(13) 0.0343(14) 0.0344(15) 0.0006(12) 0.0145(12) 0.0023(11)

loop_
_atom_type_symbol
_atom_type_description
_atom_type_scat_dispersion_real
_atom_type_scat_dispersion_imag
_atom_type_scat_source
C C 0.0181 0.0091 'International Tables Vol C Tables 4.2.6.8 and 6.1.1.4'
H H 0.0000 0.0000 'International Tables Vol C Tables 4.2.6.8 and 6.1.1.4'
Au Au -4.4197 7.2980 'International Tables Vol C Tables 4.2.6.8 and 6.1.1.4'
Cl Cl 0.3639 0.7018 'International Tables Vol C Tables 4.2.6.8 and 6.1.1.4'
N N 0.0311 0.0180 'International Tables Vol C Tables 4.2.6.8 and 6.1.1.4'

loop_
_geom_angle_atom_site_label_1
_geom_angle_atom_site_label_2
_geom_angle_atom_site_label_3
_geom_angle
_geom_angle_site_symmetry_1
_geom_angle_site_symmetry_3
_geom_angle_publ_flag
C1 Au1 Cl1 174.31(6) . . ?
C1 N1 C2 110.59(17) . . ?
C1 N1 C4 123.35(17) . . ?
C2 N1 C4 125.95(17) . . ?
C1 N2 C3 110.93(17) . . ?
C1 N2 C54 122.96(17) . . ?
C3 N2 C54 125.15(17) . . ?
N2 C1 N1 104.78(17) . . ?
N2 C1 Au1 129.50(15) . . ?
N1 C1 Au1 125.27(15) . . ?
C3 C2 N1 107.05(18) . . ?
C3 C2 H2 126.5 . . ?
N1 C2 H2 126.5 . . ?
C2 C3 N2 106.64(18) . . ?
C2 C3 H3 126.7 . . ?
N2 C3 H3 126.7 . . ?
C40 C4 C5 122.50(19) . . ?
C40 C4 N1 119.71(18) . . ?
C5 C4 N1 117.78(17) . . ?
C4 C5 C6 122.72(19) . . ?
C4 C5 C10 118.35(18) . . ?
C6 C5 C10 118.92(19) . . ?
C7 C6 C5 121.91(19) . . ?
C7 C6 H6 119.0 . . ?
C5 C6 H6 119.0 . . ?
C6 C7 C8 118.46(19) . . ?
C6 C7 C11 119.93(19) . . ?
C8 C7 C11 121.57(19) . . ?
C9 C8 C7 121.6(2) . . ?
C9 C8 H8 119.2 . . ?
C7 C8 H8 119.2 . . ?
C8 C9 C10 121.2(2) . . ?
C8 C9 H9 119.4 . . ?
C10 C9 H9 119.4 . . ?
C9 C10 C25 122.86(19) . . ?
C9 C10 C5 117.88(19) . . ?
C25 C10 C5 119.21(19) . . ?
C12 C11 C7 112.40(19) . . ?
C12 C11 C18 112.74(18) . . ?
C7 C11 C18 111.69(18) . . ?
C12 C11 H11 106.5 . . ?
C7 C11 H11 106.5 . . ?
C18 C11 H11 106.5 . . ?
C17 C12 C13 117.8(2) . . ?
C17 C12 C11 123.4(2) . . ?
C13 C12 C11 118.7(2) . . ?
C14 C13 C12 120.9(3) . . ?
C14 C13 H13 119.6 . . ?
C12 C13 H13 119.6 . . ?
C13 C14 C15 120.9(2) . . ?
C13 C14 H14 119.5 . . ?
C15 C14 H14 119.5 . . ?
C14 C15 C16 119.2(3) . . ?
C14 C15 H15 120.4 . . ?
C16 C15 H15 120.4 . . ?
C15 C16 C17 120.0(3) . . ?
C15 C16 H16 120.0 . . ?
C17 C16 H16 120.0 . . ?
C12 C17 C16 121.1(2) . . ?
C12 C17 H17 119.5 . . ?
C16 C17 H17 119.5 . . ?
C19 C18 C23 118.8(2) . . ?
C19 C18 C11 119.4(2) . . ?
C23 C18 C11 121.8(2) . . ?
C20 C19 C18 121.1(2) . . ?
C20 C19 H19 119.5 . . ?
C18 C19 H19 119.5 . . ?
C21 C20 C19 120.0(3) . . ?
C21 C20 H20 120.0 . . ?
C19 C20 H20 120.0 . . ?
C22 C21 C20 119.5(2) . . ?
C22 C21 H21 120.3 . . ?
C20 C21 H21 120.3 . . ?
C21 C22 C23 120.7(2) . . ?
C21 C22 H22 119.6 . . ?
C23 C22 H22 119.6 . . ?
C18 C23 C22 119.9(2) . . ?
C18 C23 H23 120.1 . . ?
C22 C23 H23 120.1 . . ?
C39 C25 C10 119.09(19) . . ?
C39 C25 C26 120.75(18) . . ?
C10 C25 C26 120.15(18) . . ?
C27 C26 C25 113.00(18) . . ?
C27 C26 C33 112.89(18) . . ?
C25 C26 C33 110.73(17) . . ?
C27 C26 H26 106.6 . . ?
C25 C26 H26 106.6 . . ?
C33 C26 H26 106.6 . . ?
C28 C27 C32 118.1(2) . . ?
C28 C27 C26 123.0(2) . . ?
C32 C27 C26 118.9(2) . . ?
C27 C28 C29 121.1(2) . . ?
C27 C28 H28 119.4 . . ?
C29 C28 H28 119.4 . . ?
C30 C29 C28 119.7(3) . . ?
C30 C29 H29 120.2 . . ?
C28 C29 H29 120.2 . . ?
C31 C30 C29 120.0(2) . . ?
C31 C30 H30 120.0 . . ?
C29 C30 H30 120.0 . . ?
C30 C31 C32 120.1(2) . . ?
C30 C31 H31 119.9 . . ?
C32 C31 H31 119.9 . . ?
C31 C32 C27 121.0(3) . . ?
C31 C32 H32 119.5 . . ?
C27 C32 H32 119.5 . . ?
C34 C33 C38 119.1(2) . . ?
C34 C33 C26 122.6(2) . . ?
C38 C33 C26 118.2(2) . . ?
C33 C34 C35 120.1(2) . . ?
C33 C34 H34 119.9 . . ?
C35 C34 H34 119.9 . . ?
C36 C35 C34 120.0(2) . . ?
C36 C35 H35 120.0 . . ?
C34 C35 H35 120.0 . . ?
C35 C36 C37 120.3(2) . . ?
C35 C36 H36 119.8 . . ?
C37 C36 H36 119.8 . . ?
C38 C37 C36 119.5(3) . . ?
C38 C37 H37 120.2 . . ?
C36 C37 H37 120.2 . . ?
C37 C38 C33 120.9(2) . . ?
C37 C38 H38 119.6 . . ?
C33 C38 H38 119.6 . . ?
C25 C39 C40 123.21(19) . . ?
C25 C39 H39 118.4 . . ?
C40 C39 H39 118.4 . . ?
C4 C40 C39 117.59(19) . . ?
C4 C40 C41 120.72(18) . . ?
C39 C40 C41 121.69(18) . . ?
C48 C41 C42 113.84(17) . . ?
C48 C41 C40 111.03(17) . . ?
C42 C41 C40 112.64(17) . . ?
C48 C41 H41 106.2 . . ?
C42 C41 H41 106.2 . . ?
C40 C41 H41 106.2 . . ?
C47 C42 C43 118.5(2) . . ?
C47 C42 C41 122.02(19) . . ?
C43 C42 C41 119.42(19) . . ?
C44 C43 C42 120.3(2) . . ?
C44 C43 H43 119.8 . . ?
C42 C43 H43 119.8 . . ?
C43 C44 C45 120.6(2) . . ?
C43 C44 H44 119.7 . . ?
C45 C44 H44 119.7 . . ?
C46 C45 C44 119.3(2) . . ?
C46 C45 H45 120.4 . . ?
C44 C45 H45 120.4 . . ?
C45 C46 C47 120.3(2) . . ?
C45 C46 H46 119.8 . . ?
C47 C46 H46 119.8 . . ?
C42 C47 C46 120.9(2) . . ?
C42 C47 H47 119.6 . . ?
C46 C47 H47 119.6 . . ?
C49 C48 C53 118.5(2) . . ?
C49 C48 C41 119.1(2) . . ?
C53 C48 C41 122.37(19) . . ?
C48 C49 C50 120.5(2) . . ?
C48 C49 H49 119.7 . . ?
C50 C49 H49 119.7 . . ?
C51 C50 C49 120.3(2) . . ?
C51 C50 H50 119.8 . . ?
C49 C50 H50 119.8 . . ?
C52 C51 C50 119.5(2) . . ?
C52 C51 H51 120.2 . . ?
C50 C51 H51 120.2 . . ?
C51 C52 C53 120.4(2) . . ?
C51 C52 H52 119.8 . . ?
C53 C52 H52 119.8 . . ?
C52 C53 C48 120.7(2) . . ?
C52 C53 H53 119.7 . . ?
C48 C53 H53 119.7 . . ?
C55 C54 C89 122.28(19) . . ?
C55 C54 N2 118.82(18) . . ?
C89 C54 N2 118.91(18) . . ?
C54 C55 C69 117.74(19) . . ?
C54 C55 C56 121.06(19) . . ?
C69 C55 C56 121.06(18) . . ?
C63 C56 C55 114.89(17) . . ?
C63 C56 C57 113.43(17) . . ?
C55 C56 C57 110.70(17) . . ?
C63 C56 H56 105.6 . . ?
C55 C56 H56 105.6 . . ?
C57 C56 H56 105.6 . . ?
C62 C57 C58 118.0(2) . . ?
C62 C57 C56 118.9(2) . . ?
C58 C57 C56 123.1(2) . . ?
C59 C58 C57 120.9(2) . . ?
C59 C58 H58 119.6 . . ?
C57 C58 H58 119.6 . . ?
C60 C59 C58 120.2(2) . . ?
C60 C59 H59 119.9 . . ?
C58 C59 H59 119.9 . . ?
C61 C60 C59 119.5(2) . . ?
C61 C60 H60 120.3 . . ?
C59 C60 H60 120.3 . . ?
C60 C61 C62 120.3(2) . . ?
C60 C61 H61 119.9 . . ?
C62 C61 H61 119.9 . . ?
C61 C62 C57 121.1(2) . . ?
C61 C62 H62 119.4 . . ?
C57 C62 H62 119.4 . . ?
C68 C63 C64 118.0(2) . . ?
C68 C63 C56 123.72(19) . . ?
C64 C63 C56 118.13(19) . . ?
C65 C64 C63 121.2(2) . . ?
C65 C64 H64 119.4 . . ?
C63 C64 H64 119.4 . . ?
C66 C65 C64 120.0(2) . . ?
C66 C65 H65 120.0 . . ?
C64 C65 H65 120.0 . . ?
C67 C66 C65 119.3(2) . . ?
C67 C66 H66 120.4 . . ?
C65 C66 H66 120.4 . . ?
C66 C67 C68 120.7(2) . . ?
C66 C67 H67 119.7 . . ?
C68 C67 H67 119.7 . . ?
C67 C68 C63 120.8(2) . . ?
C67 C68 H68 119.6 . . ?
C63 C68 H68 119.6 . . ?
C83 C69 C55 122.74(19) . . ?
C83 C69 H69 118.6 . . ?
C55 C69 H69 118.6 . . ?
C83 C70 C71 112.06(17) . . ?
C83 C70 C77 110.94(18) . . ?
C71 C70 C77 113.18(17) . . ?
C83 C70 H70 106.7 . . ?
C71 C70 H70 106.7 . . ?
C77 C70 H70 106.7 . . ?
C72 C71 C76 118.7(2) . . ?
C72 C71 C70 123.4(2) . . ?
C76 C71 C70 117.9(2) . . ?
C71 C72 C73 120.5(2) . . ?
C71 C72 H72 119.8 . . ?
C73 C72 H72 119.8 . . ?
C74 C73 C72 120.3(2) . . ?
C74 C73 H73 119.9 . . ?
C72 C73 H73 119.9 . . ?
C73 C74 C75 119.5(2) . . ?
C73 C74 H74 120.2 . . ?
C75 C74 H74 120.2 . . ?
C74 C75 C76 120.3(2) . . ?
C74 C75 H75 119.9 . . ?
C76 C75 H75 119.9 . . ?
C75 C76 C71 120.7(2) . . ?
C75 C76 H76 119.6 . . ?
C71 C76 H76 119.6 . . ?
C78 C77 C82 118.5(2) . . ?
C78 C77 C70 122.7(2) . . ?
C82 C77 C70 118.8(2) . . ?
C77 C78 C79 120.6(2) . . ?
C77 C78 H78 119.7 . . ?
C79 C78 H78 119.7 . . ?
C80 C79 C78 120.1(3) . . ?
C80 C79 H79 119.9 . . ?
C78 C79 H79 119.9 . . ?
C79 C80 C81 119.7(2) . . ?
C79 C80 H80 120.2 . . ?
C81 C80 H80 120.2 . . ?
C80 C81 C82 120.2(3) . . ?
C80 C81 H81 119.9 . . ?
C82 C81 H81 119.9 . . ?
C81 C82 C77 120.9(3) . . ?
C81 C82 H82 119.5 . . ?
C77 C82 H82 119.5 . . ?
C69 C83 C84 119.2(2) . . ?
C69 C83 C70 121.19(19) . . ?
C84 C83 C70 119.59(18) . . ?
C85 C84 C89 117.53(19) . . ?
C85 C84 C83 123.4(2) . . ?
C89 C84 C83 119.06(19) . . ?
C86 C85 C84 121.5(2) . . ?
C86 C85 H85 119.3 . . ?
C84 C85 H85 119.3 . . ?
C85 C86 C87 121.2(2) . . ?
C85 C86 H86 119.4 . . ?
C87 C86 H86 119.4 . . ?
C88 C87 C86 118.0(2) . . ?
C88 C87 C91 119.2(2) . . ?
C86 C87 C91 122.7(2) . . ?
C87 C88 C89 122.1(2) . . ?
C87 C88 H88 118.9 . . ?
C89 C88 H88 118.9 . . ?
C88 C89 C84 119.41(19) . . ?
C88 C89 C54 121.99(19) . . ?
C84 C89 C54 118.59(18) . . ?
C98 C91 C87 115.43(19) . . ?
C98 C91 C92 107.84(18) . . ?
C87 C91 C92 113.16(19) . . ?
C98 C91 H91 106.6 . . ?
C87 C91 H91 106.6 . . ?
C92 C91 H91 106.6 . . ?
C97 C92 C93 118.4(3) . . ?
C97 C92 C91 124.1(2) . . ?
C93 C92 C91 117.4(2) . . ?
C94 C93 C92 121.0(3) . . ?
C94 C93 H93 119.5 . . ?
C92 C93 H93 119.5 . . ?
C95 C94 C93 120.5(3) . . ?
C95 C94 H94 119.7 . . ?
C93 C94 H94 119.7 . . ?
C94 C95 C96 119.7(3) . . ?
C94 C95 H95 120.2 . . ?
C96 C95 H95 120.2 . . ?
C95 C96 C97 119.9(3) . . ?
C95 C96 H96 120.1 . . ?
C97 C96 H96 120.1 . . ?
C92 C97 C96 120.5(3) . . ?
C92 C97 H97 119.8 . . ?
C96 C97 H97 119.8 . . ?
C103 C98 C99 118.2(2) . . ?
C103 C98 C91 120.5(2) . . ?
C99 C98 C91 121.1(2) . . ?
C100 C99 C98 121.2(2) . . ?
C100 C99 H99 119.4 . . ?
C98 C99 H99 119.4 . . ?
C99 C100 C101 120.1(2) . . ?
C99 C100 H100 120.0 . . ?
C101 C100 H100 120.0 . . ?
C102 C101 C100 119.7(2) . . ?
C102 C101 H101 120.1 . . ?
C100 C101 H101 120.1 . . ?
C101 C102 C103 120.4(2) . . ?
C101 C102 H102 119.8 . . ?
C103 C102 H102 119.8 . . ?
C98 C103 C102 120.4(2) . . ?
C98 C103 H103 119.8 . . ?
C102 C103 H103 119.8 . . ?
Cl3 C206 Cl4 111.67(15) . . ?
Cl3 C206 H20C 109.3 . . ?
Cl4 C206 H20C 109.3 . . ?
Cl3 C206 H20D 109.3 . . ?
Cl4 C206 H20D 109.3 . . ?
H20C C206 H20D 107.9 . . ?

loop_
_geom_bond_atom_site_label_1
_geom_bond_atom_site_label_2
_geom_bond_distance
_geom_bond_site_symmetry_2
_geom_bond_publ_flag
Au1 C1 1.984(2) . ?
Au1 Cl1 2.2823(5) . ?
N1 C1 1.358(3) . ?
N1 C2 1.389(3) . ?
N1 C4 1.443(3) . ?
N2 C1 1.353(3) . ?
N2 C3 1.390(3) . ?
N2 C54 1.440(3) . ?
C2 C3 1.342(3) . ?
C2 H2 0.9500 . ?
C3 H3 0.9500 . ?
C4 C40 1.375(3) . ?
C4 C5 1.418(3) . ?
C5 C6 1.420(3) . ?
C5 C10 1.429(3) . ?
C6 C7 1.372(3) . ?
C6 H6 0.9500 . ?
C7 C8 1.411(3) . ?
C7 C11 1.529(3) . ?
C8 C9 1.363(3) . ?
C8 H8 0.9500 . ?
C9 C10 1.417(3) . ?
C9 H9 0.9500 . ?
C10 C25 1.425(3) . ?
C11 C12 1.523(3) . ?
C11 C18 1.535(3) . ?
C11 H11 1.0000 . ?
C12 C17 1.389(4) . ?
C12 C13 1.403(3) . ?
C13 C14 1.377(4) . ?
C13 H13 0.9500 . ?
C14 C15 1.379(4) . ?
C14 H14 0.9500 . ?
C15 C16 1.386(4) . ?
C15 H15 0.9500 . ?
C16 C17 1.395(4) . ?
C16 H16 0.9500 . ?
C17 H17 0.9500 . ?
C18 C19 1.389(4) . ?
C18 C23 1.394(3) . ?
C19 C20 1.386(4) . ?
C19 H19 0.9500 . ?
C20 C21 1.386(4) . ?
C20 H20 0.9500 . ?
C21 C22 1.380(4) . ?
C21 H21 0.9500 . ?
C22 C23 1.396(3) . ?
C22 H22 0.9500 . ?
C23 H23 0.9500 . ?
C25 C39 1.372(3) . ?
C25 C26 1.526(3) . ?
C26 C27 1.524(3) . ?
C26 C33 1.531(3) . ?
C26 H26 1.0000 . ?
C27 C28 1.388(3) . ?
C27 C32 1.391(3) . ?
C28 C29 1.396(3) . ?
C28 H28 0.9500 . ?
C29 C30 1.381(4) . ?
C29 H29 0.9500 . ?
C30 C31 1.377(4) . ?
C30 H30 0.9500 . ?
C31 C32 1.390(4) . ?
C31 H31 0.9500 . ?
C32 H32 0.9500 . ?
C33 C34 1.387(3) . ?
C33 C38 1.390(3) . ?
C34 C35 1.397(3) . ?
C34 H34 0.9500 . ?
C35 C36 1.370(4) . ?
C35 H35 0.9500 . ?
C36 C37 1.393(4) . ?
C36 H36 0.9500 . ?
C37 C38 1.379(4) . ?
C37 H37 0.9500 . ?
C38 H38 0.9500 . ?
C39 C40 1.410(3) . ?
C39 H39 0.9500 . ?
C40 C41 1.527(3) . ?
C41 C48 1.521(3) . ?
C41 C42 1.523(3) . ?
C41 H41 1.0000 . ?
C42 C47 1.382(3) . ?
C42 C43 1.390(3) . ?
C43 C44 1.382(3) . ?
C43 H43 0.9500 . ?
C44 C45 1.386(4) . ?
C44 H44 0.9500 . ?
C45 C46 1.368(3) . ?
C45 H45 0.9500 . ?
C46 C47 1.390(3) . ?
C46 H46 0.9500 . ?
C47 H47 0.9500 . ?
C48 C49 1.388(3) . ?
C48 C53 1.395(3) . ?
C49 C50 1.392(3) . ?
C49 H49 0.9500 . ?
C50 C51 1.382(4) . ?
C50 H50 0.9500 . ?
C51 C52 1.381(4) . ?
C51 H51 0.9500 . ?
C52 C53 1.384(3) . ?
C52 H52 0.9500 . ?
C53 H53 0.9500 . ?
C54 C55 1.375(3) . ?
C54 C89 1.424(3) . ?
C55 C69 1.420(3) . ?
C55 C56 1.528(3) . ?
C56 C63 1.527(3) . ?
C56 C57 1.531(3) . ?
C56 H56 1.0000 . ?
C57 C62 1.390(3) . ?
C57 C58 1.398(3) . ?
C58 C59 1.387(3) . ?
C58 H58 0.9500 . ?
C59 C60 1.385(4) . ?
C59 H59 0.9500 . ?
C60 C61 1.381(4) . ?
C60 H60 0.9500 . ?
C61 C62 1.388(3) . ?
C61 H61 0.9500 . ?
C62 H62 0.9500 . ?
C63 C68 1.389(3) . ?
C63 C64 1.392(3) . ?
C64 C65 1.389(3) . ?
C64 H64 0.9500 . ?
C65 C66 1.384(3) . ?
C65 H65 0.9500 . ?
C66 C67 1.380(4) . ?
C66 H66 0.9500 . ?
C67 C68 1.387(3) . ?
C67 H67 0.9500 . ?
C68 H68 0.9500 . ?
C69 C83 1.369(3) . ?
C69 H69 0.9500 . ?
C70 C83 1.525(3) . ?
C70 C71 1.525(3) . ?
C70 C77 1.529(3) . ?
C70 H70 1.0000 . ?
C71 C72 1.387(3) . ?
C71 C76 1.394(3) . ?
C72 C73 1.393(3) . ?
C72 H72 0.9500 . ?
C73 C74 1.383(4) . ?
C73 H73 0.9500 . ?
C74 C75 1.383(4) . ?
C74 H74 0.9500 . ?
C75 C76 1.385(3) . ?
C75 H75 0.9500 . ?
C76 H76 0.9500 . ?
C77 C78 1.388(3) . ?
C77 C82 1.389(3) . ?
C78 C79 1.395(3) . ?
C78 H78 0.9500 . ?
C79 C80 1.379(4) . ?
C79 H79 0.9500 . ?
C80 C81 1.380(4) . ?
C80 H80 0.9500 . ?
C81 C82 1.386(4) . ?
C81 H81 0.9500 . ?
C82 H82 0.9500 . ?
C83 C84 1.437(3) . ?
C84 C85 1.417(3) . ?
C84 C89 1.423(3) . ?
C85 C86 1.370(3) . ?
C85 H85 0.9500 . ?
C86 C87 1.419(3) . ?
C86 H86 0.9500 . ?
C87 C88 1.372(3) . ?
C87 C91 1.531(3) . ?
C88 C89 1.415(3) . ?
C88 H88 0.9500 . ?
C91 C98 1.518(3) . ?
C91 C92 1.535(3) . ?
C91 H91 1.0000 . ?
C92 C97 1.384(4) . ?
C92 C93 1.397(4) . ?
C93 C94 1.376(5) . ?
C93 H93 0.9500 . ?
C94 C95 1.373(6) . ?
C94 H94 0.9500 . ?
C95 C96 1.389(5) . ?
C95 H95 0.9500 . ?
C96 C97 1.399(4) . ?
C96 H96 0.9500 . ?
C97 H97 0.9500 . ?
C98 C103 1.392(3) . ?
C98 C99 1.396(3) . ?
C99 C100 1.380(3) . ?
C99 H99 0.9500 . ?
C100 C101 1.382(4) . ?
C100 H100 0.9500 . ?
C101 C102 1.379(4) . ?
C101 H101 0.9500 . ?
C102 C103 1.393(4) . ?
C102 H102 0.9500 . ?
C103 H103 0.9500 . ?
Cl3 C206 1.765(3) . ?
Cl4 C206 1.776(3) . ?
C206 H20C 0.9900 . ?
C206 H20D 0.9900 . ?

loop_
_geom_torsion_atom_site_label_1
_geom_torsion_atom_site_label_2
_geom_torsion_atom_site_label_3
_geom_torsion_atom_site_label_4
_geom_torsion
_geom_torsion_site_symmetry_1
_geom_torsion_site_symmetry_2
_geom_torsion_site_symmetry_3
_geom_torsion_site_symmetry_4
_geom_torsion_publ_flag
C3 N2 C1 N1 -0.7(2) . . . . ?
C54 N2 C1 N1 168.54(17) . . . . ?
C3 N2 C1 Au1 171.69(14) . . . . ?
C54 N2 C1 Au1 -19.0(3) . . . . ?
C2 N1 C1 N2 0.7(2) . . . . ?
C4 N1 C1 N2 -175.75(17) . . . . ?
C2 N1 C1 Au1 -172.15(14) . . . . ?
C4 N1 C1 Au1 11.4(3) . . . . ?
C1 N1 C2 C3 -0.4(2) . . . . ?
C4 N1 C2 C3 175.93(18) . . . . ?
N1 C2 C3 N2 -0.1(2) . . . . ?
C1 N2 C3 C2 0.5(2) . . . . ?
C54 N2 C3 C2 -168.48(18) . . . . ?
C1 N1 C4 C40 -79.0(2) . . . . ?
C2 N1 C4 C40 105.1(2) . . . . ?
C1 N1 C4 C5 100.3(2) . . . . ?
C2 N1 C4 C5 -75.6(3) . . . . ?
C40 C4 C5 C6 177.9(2) . . . . ?
N1 C4 C5 C6 -1.4(3) . . . . ?
C40 C4 C5 C10 -0.8(3) . . . . ?
N1 C4 C5 C10 179.96(17) . . . . ?
C4 C5 C6 C7 -179.4(2) . . . . ?
C10 C5 C6 C7 -0.8(3) . . . . ?
C5 C6 C7 C8 0.2(3) . . . . ?
C5 C6 C7 C11 -177.5(2) . . . . ?
C6 C7 C8 C9 -0.2(4) . . . . ?
C11 C7 C8 C9 177.5(2) . . . . ?
C7 C8 C9 C10 0.8(4) . . . . ?
C8 C9 C10 C25 176.0(2) . . . . ?
C8 C9 C10 C5 -1.3(3) . . . . ?
C4 C5 C10 C9 -179.99(19) . . . . ?
C6 C5 C10 C9 1.3(3) . . . . ?
C4 C5 C10 C25 2.6(3) . . . . ?
C6 C5 C10 C25 -176.15(19) . . . . ?
C6 C7 C11 C12 93.5(3) . . . . ?
C8 C7 C11 C12 -84.2(3) . . . . ?
C6 C7 C11 C18 -138.6(2) . . . . ?
C8 C7 C11 C18 43.7(3) . . . . ?
C7 C11 C12 C17 27.3(3) . . . . ?
C18 C11 C12 C17 -100.0(2) . . . . ?
C7 C11 C12 C13 -152.9(2) . . . . ?
C18 C11 C12 C13 79.8(3) . . . . ?
C17 C12 C13 C14 0.5(3) . . . . ?
C11 C12 C13 C14 -179.3(2) . . . . ?
C12 C13 C14 C15 -0.1(4) . . . . ?
C13 C14 C15 C16 -0.4(4) . . . . ?
C14 C15 C16 C17 0.5(4) . . . . ?
C13 C12 C17 C16 -0.5(3) . . . . ?
C11 C12 C17 C16 179.4(2) . . . . ?
C15 C16 C17 C12 -0.1(4) . . . . ?
C12 C11 C18 C19 -137.1(2) . . . . ?
C7 C11 C18 C19 95.2(2) . . . . ?
C12 C11 C18 C23 45.9(3) . . . . ?
C7 C11 C18 C23 -81.8(3) . . . . ?
C23 C18 C19 C20 0.8(3) . . . . ?
C11 C18 C19 C20 -176.2(2) . . . . ?
C18 C19 C20 C21 1.7(4) . . . . ?
C19 C20 C21 C22 -2.2(4) . . . . ?
C20 C21 C22 C23 0.1(4) . . . . ?
C19 C18 C23 C22 -2.9(3) . . . . ?
C11 C18 C23 C22 174.1(2) . . . . ?
C21 C22 C23 C18 2.4(4) . . . . ?
C9 C10 C25 C39 -179.9(2) . . . . ?
C5 C10 C25 C39 -2.6(3) . . . . ?
C9 C10 C25 C26 -0.8(3) . . . . ?
C5 C10 C25 C26 176.47(18) . . . . ?
C39 C25 C26 C27 -101.3(2) . . . . ?
C10 C25 C26 C27 79.7(2) . . . . ?
C39 C25 C26 C33 26.5(3) . . . . ?
C10 C25 C26 C33 -152.57(19) . . . . ?
C25 C26 C27 C28 27.8(3) . . . . ?
C33 C26 C27 C28 -98.9(2) . . . . ?
C25 C26 C27 C32 -154.6(2) . . . . ?
C33 C26 C27 C32 78.8(2) . . . . ?
C32 C27 C28 C29 -0.8(3) . . . . ?
C26 C27 C28 C29 176.9(2) . . . . ?
C27 C28 C29 C30 1.5(4) . . . . ?
C28 C29 C30 C31 -1.5(4) . . . . ?
C29 C30 C31 C32 0.8(4) . . . . ?
C30 C31 C32 C27 -0.2(4) . . . . ?
C28 C27 C32 C31 0.2(4) . . . . ?
C26 C27 C32 C31 -177.6(2) . . . . ?
C27 C26 C33 C34 22.7(3) . . . . ?
C25 C26 C33 C34 -105.1(2) . . . . ?
C27 C26 C33 C38 -160.2(2) . . . . ?
C25 C26 C33 C38 72.0(2) . . . . ?
C38 C33 C34 C35 -1.4(3) . . . . ?
C26 C33 C34 C35 175.8(2) . . . . ?
C33 C34 C35 C36 0.5(4) . . . . ?
C34 C35 C36 C37 1.0(4) . . . . ?
C35 C36 C37 C38 -1.5(4) . . . . ?
C36 C37 C38 C33 0.7(4) . . . . ?
C34 C33 C38 C37 0.8(4) . . . . ?
C26 C33 C38 C37 -176.5(2) . . . . ?
C10 C25 C39 C40 0.8(3) . . . . ?
C26 C25 C39 C40 -178.23(19) . . . . ?
C5 C4 C40 C39 -0.9(3) . . . . ?
N1 C4 C40 C39 178.27(18) . . . . ?
C5 C4 C40 C41 178.10(18) . . . . ?
N1 C4 C40 C41 -2.7(3) . . . . ?
C25 C39 C40 C4 1.0(3) . . . . ?
C25 C39 C40 C41 -178.06(19) . . . . ?
C4 C40 C41 C48 -62.3(3) . . . . ?
C39 C40 C41 C48 116.7(2) . . . . ?
C4 C40 C41 C42 168.66(19) . . . . ?
C39 C40 C41 C42 -12.3(3) . . . . ?
C48 C41 C42 C47 -18.9(3) . . . . ?
C40 C41 C42 C47 108.7(2) . . . . ?
C48 C41 C42 C43 162.5(2) . . . . ?
C40 C41 C42 C43 -69.9(3) . . . . ?
C47 C42 C43 C44 -0.6(4) . . . . ?
C41 C42 C43 C44 178.1(2) . . . . ?
C42 C43 C44 C45 1.2(5) . . . . ?
C43 C44 C45 C46 -0.9(5) . . . . ?
C44 C45 C46 C47 -0.1(4) . . . . ?
C43 C42 C47 C46 -0.4(3) . . . . ?
C41 C42 C47 C46 -179.0(2) . . . . ?
C45 C46 C47 C42 0.7(4) . . . . ?
C42 C41 C48 C49 -82.5(2) . . . . ?
C40 C41 C48 C49 149.07(19) . . . . ?
C42 C41 C48 C53 98.6(2) . . . . ?
C40 C41 C48 C53 -29.7(3) . . . . ?
C53 C48 C49 C50 1.5(3) . . . . ?
C41 C48 C49 C50 -177.4(2) . . . . ?
C48 C49 C50 C51 0.5(4) . . . . ?
C49 C50 C51 C52 -1.3(4) . . . . ?
C50 C51 C52 C53 0.0(4) . . . . ?
C51 C52 C53 C48 2.0(3) . . . . ?
C49 C48 C53 C52 -2.7(3) . . . . ?
C41 C48 C53 C52 176.1(2) . . . . ?
C1 N2 C54 C55 -78.2(2) . . . . ?
C3 N2 C54 C55 89.5(2) . . . . ?
C1 N2 C54 C89 101.9(2) . . . . ?
C3 N2 C54 C89 -90.4(2) . . . . ?
C89 C54 C55 C69 -3.6(3) . . . . ?
N2 C54 C55 C69 176.48(18) . . . . ?
C89 C54 C55 C56 172.13(18) . . . . ?
N2 C54 C55 C56 -7.8(3) . . . . ?
C54 C55 C56 C63 131.6(2) . . . . ?
C69 C55 C56 C63 -52.8(3) . . . . ?
C54 C55 C56 C57 -98.3(2) . . . . ?
C69 C55 C56 C57 77.3(2) . . . . ?
C63 C56 C57 C62 -103.7(2) . . . . ?
C55 C56 C57 C62 125.4(2) . . . . ?
C63 C56 C57 C58 77.6(2) . . . . ?
C55 C56 C57 C58 -53.2(3) . . . . ?
C62 C57 C58 C59 0.5(3) . . . . ?
C56 C57 C58 C59 179.13(19) . . . . ?
C57 C58 C59 C60 -1.6(3) . . . . ?
C58 C59 C60 C61 1.5(3) . . . . ?
C59 C60 C61 C62 -0.5(3) . . . . ?
C60 C61 C62 C57 -0.6(3) . . . . ?
C58 C57 C62 C61 0.6(3) . . . . ?
C56 C57 C62 C61 -178.1(2) . . . . ?
C55 C56 C63 C68 90.6(3) . . . . ?
C57 C56 C63 C68 -38.1(3) . . . . ?
C55 C56 C63 C64 -93.1(2) . . . . ?
C57 C56 C63 C64 138.2(2) . . . . ?
C68 C63 C64 C65 0.9(3) . . . . ?
C56 C63 C64 C65 -175.6(2) . . . . ?
C63 C64 C65 C66 -0.8(4) . . . . ?
C64 C65 C66 C67 0.0(4) . . . . ?
C65 C66 C67 C68 0.7(4) . . . . ?
C66 C67 C68 C63 -0.6(4) . . . . ?
C64 C63 C68 C67 -0.2(4) . . . . ?
C56 C63 C68 C67 176.1(2) . . . . ?
C54 C55 C69 C83 6.5(3) . . . . ?
C56 C55 C69 C83 -169.30(19) . . . . ?
C83 C70 C71 C72 -97.7(2) . . . . ?
C77 C70 C71 C72 28.7(3) . . . . ?
C83 C70 C71 C76 80.4(2) . . . . ?
C77 C70 C71 C76 -153.3(2) . . . . ?
C76 C71 C72 C73 -1.0(3) . . . . ?
C70 C71 C72 C73 177.0(2) . . . . ?
C71 C72 C73 C74 -0.1(4) . . . . ?
C72 C73 C74 C75 0.7(4) . . . . ?
C73 C74 C75 C76 -0.3(4) . . . . ?
C74 C75 C76 C71 -0.7(4) . . . . ?
C72 C71 C76 C75 1.4(3) . . . . ?
C70 C71 C76 C75 -176.8(2) . . . . ?
C83 C70 C77 C78 35.6(3) . . . . ?
C71 C70 C77 C78 -91.4(3) . . . . ?
C83 C70 C77 C82 -146.4(2) . . . . ?
C71 C70 C77 C82 86.7(3) . . . . ?
C82 C77 C78 C79 -0.7(4) . . . . ?
C70 C77 C78 C79 177.3(2) . . . . ?
C77 C78 C79 C80 0.2(4) . . . . ?
C78 C79 C80 C81 0.5(4) . . . . ?
C79 C80 C81 C82 -0.8(4) . . . . ?
C80 C81 C82 C77 0.3(4) . . . . ?
C78 C77 C82 C81 0.5(4) . . . . ?
C70 C77 C82 C81 -177.6(2) . . . . ?
C55 C69 C83 C84 -3.5(3) . . . . ?
C55 C69 C83 C70 175.83(19) . . . . ?
C71 C70 C83 C69 26.8(3) . . . . ?
C77 C70 C83 C69 -100.7(2) . . . . ?
C71 C70 C83 C84 -153.86(19) . . . . ?
C77 C70 C83 C84 78.6(2) . . . . ?
C69 C83 C84 C85 179.6(2) . . . . ?
C70 C83 C84 C85 0.3(3) . . . . ?
C69 C83 C84 C89 -2.3(3) . . . . ?
C70 C83 C84 C89 178.36(18) . . . . ?
C89 C84 C85 C86 -4.6(3) . . . . ?
C83 C84 C85 C86 173.4(2) . . . . ?
C84 C85 C86 C87 0.5(3) . . . . ?
C85 C86 C87 C88 4.0(3) . . . . ?
C85 C86 C87 C91 -176.1(2) . . . . ?
C86 C87 C88 C89 -4.2(3) . . . . ?
C91 C87 C88 C89 175.9(2) . . . . ?
C87 C88 C89 C84 0.1(3) . . . . ?
C87 C88 C89 C54 -178.6(2) . . . . ?
C85 C84 C89 C88 4.3(3) . . . . ?
C83 C84 C89 C88 -173.81(19) . . . . ?
C85 C84 C89 C54 -176.92(19) . . . . ?
C83 C84 C89 C54 4.9(3) . . . . ?
C55 C54 C89 C88 176.8(2) . . . . ?
N2 C54 C89 C88 -3.3(3) . . . . ?
C55 C54 C89 C84 -1.9(3) . . . . ?
N2 C54 C89 C84 177.97(18) . . . . ?
C88 C87 C91 C98 -177.3(2) . . . . ?
C86 C87 C91 C98 2.8(3) . . . . ?
C88 C87 C91 C92 -52.4(3) . . . . ?
C86 C87 C91 C92 127.7(2) . . . . ?
C98 C91 C92 C97 108.9(2) . . . . ?
C87 C91 C92 C97 -20.0(3) . . . . ?
C98 C91 C92 C93 -69.1(3) . . . . ?
C87 C91 C92 C93 162.0(2) . . . . ?
C97 C92 C93 C94 1.1(4) . . . . ?
C91 C92 C93 C94 179.2(2) . . . . ?
C92 C93 C94 C95 0.9(4) . . . . ?
C93 C94 C95 C96 -2.1(5) . . . . ?
C94 C95 C96 C97 1.2(4) . . . . ?
C93 C92 C97 C96 -1.9(4) . . . . ?
C91 C92 C97 C96 -180.0(2) . . . . ?
C95 C96 C97 C92 0.9(4) . . . . ?
C87 C91 C98 C103 -120.3(2) . . . . ?
C92 C91 C98 C103 112.1(2) . . . . ?
C87 C91 C98 C99 64.5(3) . . . . ?
C92 C91 C98 C99 -63.1(3) . . . . ?
C103 C98 C99 C100 0.9(3) . . . . ?
C91 C98 C99 C100 176.1(2) . . . . ?
C98 C99 C100 C101 -1.3(3) . . . . ?
C99 C100 C101 C102 0.2(3) . . . . ?
C100 C101 C102 C103 1.3(4) . . . . ?
C99 C98 C103 C102 0.7(3) . . . . ?
C91 C98 C103 C102 -174.6(2) . . . . ?
C101 C102 C103 C98 -1.8(4) . . . . ?
